data_2234781
loop_
_publ_author_name
'Si, Youtao'

_publ_section_title
;
 Bis(acetato-\k<i>O</i>)bis(pyridine-2-aldoxime-\k^2^<i>N</i>,<i>N</i>')nickel(II)
;
_journal_coeditor_code RU2032
_journal_issue 5
_journal_name_full 'Acta Crystallographica Section E'
_journal_page_first m554
_journal_paper_doi 10.1107/S1600536812014377
_journal_volume 68
_journal_year 2012
_chemical_formula_iupac '[Ni (C2 H3 O2)2 (C6 H6 N2 O)2]'
_chemical_formula_moiety 'C16 H18 N4 Ni O6'
_chemical_formula_sum 'C16 H18 N4 Ni O6'
_chemical_formula_weight 421.05
_chemical_name_systematic
;
Bis(acetato-\k<i>O</i>)bis(pyridine-2-aldoxime-
\k^2^<i>N</i>,<i>N</i>')nickel(II)
;
_space_group_IT_number 14
_symmetry_cell_setting monoclinic
_symmetry_space_group_name_Hall '-P 2ybc'
_symmetry_space_group_name_H-M 'P 1 21/c 1'
_atom_sites_solution_hydrogens geom
_atom_sites_solution_primary direct
_atom_sites_solution_secondary difmap
_audit_creation_method SHELXL-97
_cell_angle_alpha 90.00
_cell_angle_beta 119.051(17)
_cell_angle_gamma 90.00
_cell_formula_units_Z 4
_cell_length_a 8.649(4)
_cell_length_b 13.707(7)
_cell_length_c 17.775(7)
_cell_measurement_reflns_used 1810
_cell_measurement_temperature 293(2)
_cell_measurement_theta_max 27.4526
_cell_measurement_theta_min 2.6938
_cell_volume 1842.1(15)
_computing_cell_refinement 'CrystalClear (Rigaku, 2007)'
_computing_data_collection 'CrystalClear (Rigaku, 2007)'
_computing_data_reduction 'CrystalClear (Rigaku, 2007)'
_computing_molecular_graphics 'WinGX (Farrugia, 1999)'
_computing_publication_material 'publCIF (Westrip, 2010)'
_computing_structure_refinement 'SHELXL97 (Sheldrick, 2008)'
_computing_structure_solution 'SHELXS97 (Sheldrick, 2008)'
_diffrn_ambient_temperature 293(2)
_diffrn_detector_area_resol_mean 13.6612
_diffrn_measured_fraction_theta_full 0.997
_diffrn_measured_fraction_theta_max 0.997
_diffrn_measurement_device_type 'Rigaku Mercury2'
_diffrn_measurement_method CCD_Profile_fitting
_diffrn_radiation_monochromator graphite
_diffrn_radiation_source 'fine-focus sealed tube'
_diffrn_radiation_type MoK\a
_diffrn_radiation_wavelength 0.71073
_diffrn_reflns_av_R_equivalents 0.0354
_diffrn_reflns_av_sigmaI/netI 0.0360
_diffrn_reflns_limit_h_max 11
_diffrn_reflns_limit_h_min -9
_diffrn_reflns_limit_k_max 17
_diffrn_reflns_limit_k_min -16
_diffrn_reflns_limit_l_max 23
_diffrn_reflns_limit_l_min -23
_diffrn_reflns_number 14112
_diffrn_reflns_theta_full 27.49
_diffrn_reflns_theta_max 27.49
_diffrn_reflns_theta_min 2.62
_exptl_absorpt_coefficient_mu 1.094
_exptl_absorpt_correction_T_max 1.0000
_exptl_absorpt_correction_T_min 0.8091
_exptl_absorpt_correction_type multi-scan
_exptl_absorpt_process_details '(CrystalClear; Rigaku, 2007)'
_exptl_crystal_colour 'light purple'
_exptl_crystal_density_diffrn 1.518
_exptl_crystal_density_method 'not measured'
_exptl_crystal_description Prism
_exptl_crystal_F_000 872
_exptl_crystal_size_max 0.2000
_exptl_crystal_size_mid 0.2000
_exptl_crystal_size_min 0.2000
_refine_diff_density_max 0.350
_refine_diff_density_min -0.372
_refine_ls_extinction_method none
_refine_ls_goodness_of_fit_ref 1.075
_refine_ls_hydrogen_treatment constr
_refine_ls_matrix_type full
_refine_ls_number_parameters 244
_refine_ls_number_reflns 4207
_refine_ls_number_restraints 0
_refine_ls_restrained_S_all 1.075
_refine_ls_R_factor_all 0.0599
_refine_ls_R_factor_gt 0.0442
_refine_ls_shift/su_max 0.001
_refine_ls_shift/su_mean 0.000
_refine_ls_structure_factor_coef Fsqd
_refine_ls_weighting_details 'calc w=1/[\s^2^(Fo^2^)+(0.0526P)^2^+0.2764P] where P=(Fo^2^+2Fc^2^)/3'
_refine_ls_weighting_scheme calc
_refine_ls_wR_factor_gt 0.1046
_refine_ls_wR_factor_ref 0.1134
_reflns_number_gt 3298
_reflns_number_total 4207
_reflns_threshold_expression I>2sigma(I)
_cod_data_source_file ru2032.cif
_cod_data_source_block I
_cod_original_sg_symbol_H-M 'P 21/c'
_cod_database_code 2234781
_cod_database_fobs_code 2234781

loop_
_symmetry_equiv_pos_as_xyz
'x, y, z'
'-x, y+1/2, -z+1/2'
'-x, -y, -z'
'x, -y-1/2, z-1/2'

loop_
_atom_site_type_symbol
_atom_site_label
_atom_site_fract_x
_atom_site_fract_y
_atom_site_fract_z
_atom_site_U_iso_or_equiv
_atom_site_adp_type
_atom_site_calc_flag
_atom_site_refinement_flags
_atom_site_occupancy
_atom_site_symmetry_multiplicity
Ni Ni1 0.00171(4) 0.80019(2) 0.15100(2) 0.03476(13) Uani d . 1 1
O O3 0.3495(3) 0.88769(19) 0.33957(15) 0.0740(7) Uani d . 1 1
O O5 -0.4089(3) 0.87646(17) 0.10176(16) 0.0686(7) Uani d . 1 1
O O6 -0.1317(2) 0.92515(14) 0.14997(13) 0.0499(5) Uani d . 1 1
O O1 0.3372(3) 0.92561(17) 0.19987(14) 0.0627(6) Uani d . 1 1
H H1A 0.3453 0.9146 0.2470 0.094 Uiso calc R 1 1
O O4 0.1120(3) 0.79396(15) 0.28287(12) 0.0531(5) Uani d . 1 1
O O2 -0.3346(2) 0.70350(14) 0.13957(13) 0.0493(5) Uani d . 1 1
H H2A -0.3671 0.7602 0.1271 0.074 Uiso calc R 1 1
N N3 0.1359(3) 0.67005(16) 0.15232(14) 0.0391(5) Uani d . 1 1
N N2 0.1841(3) 0.88691(16) 0.13709(15) 0.0408(5) Uani d . 1 1
N N1 -0.1082(3) 0.80866(15) 0.01696(14) 0.0370(5) Uani d . 1 1
N N4 -0.1728(3) 0.69206(16) 0.14512(14) 0.0385(5) Uani d . 1 1
C C15 -0.3523(4) 1.0447(2) 0.1205(2) 0.0618(8) Uani d . 1 1
H H15A -0.4773 1.0458 0.1004 0.093 Uiso calc R 1 1
H H15B -0.3272 1.0807 0.0813 0.093 Uiso calc R 1 1
H H15C -0.2909 1.0738 0.1766 0.093 Uiso calc R 1 1
C C3 -0.2199(5) 0.8366(3) -0.1565(2) 0.0603(8) Uani d . 1 1
H H3A -0.2570 0.8451 -0.2147 0.072 Uiso calc R 1 1
C C16 -0.2919(4) 0.9406(2) 0.12523(19) 0.0482(7) Uani d . 1 1
C C7 0.2866(3) 0.6588(2) 0.14993(18) 0.0443(6) Uani d . 1 1
H H7A 0.3472 0.7145 0.1490 0.053 Uiso calc R 1 1
C C4 -0.0615(4) 0.8770(2) -0.0945(2) 0.0558(8) Uani d . 1 1
H H4A 0.0081 0.9139 -0.1104 0.067 Uiso calc R 1 1
C C11 0.0493(3) 0.5883(2) 0.15438(18) 0.0428(6) Uani d . 1 1
C C2 -0.3204(4) 0.7842(2) -0.1307(2) 0.0547(8) Uani d . 1 1
H H2B -0.4277 0.7574 -0.1711 0.066 Uiso calc R 1 1
C C14 0.2413(4) 0.8323(2) 0.34460(18) 0.0436(6) Uani d . 1 1
C C1 -0.2604(3) 0.7717(2) -0.04356(18) 0.0450(6) Uani d . 1 1
H H1B -0.3294 0.7358 -0.0266 0.054 Uiso calc R 1 1
C C13 0.2694(4) 0.8122(2) 0.4337(2) 0.0619(9) Uani d . 1 1
H H13A 0.1793 0.7685 0.4302 0.093 Uiso calc R 1 1
H H13B 0.2633 0.8723 0.4599 0.093 Uiso calc R 1 1
H H13C 0.3835 0.7829 0.4679 0.093 Uiso calc R 1 1
C C5 -0.0093(4) 0.86133(19) -0.00854(18) 0.0413(6) Uani d . 1 1
C C12 -0.1192(4) 0.6044(2) 0.15257(19) 0.0478(7) Uani d . 1 1
H H12A -0.1846 0.5528 0.1567 0.057 Uiso calc R 1 1
C C6 0.1540(4) 0.9011(2) 0.06049(19) 0.0463(7) Uani d . 1 1
H H6A 0.2330 0.9355 0.0491 0.056 Uiso calc R 1 1
C C9 0.2713(4) 0.4870(2) 0.1523(2) 0.0652(9) Uani d . 1 1
H H9A 0.3170 0.4256 0.1522 0.078 Uiso calc R 1 1
C C8 0.3571(4) 0.5693(2) 0.1487(2) 0.0549(8) Uani d . 1 1
H H8A 0.4611 0.5648 0.1456 0.066 Uiso calc R 1 1
C C10 0.1161(4) 0.4964(2) 0.1560(2) 0.0607(9) Uani d . 1 1
H H10A 0.0572 0.4413 0.1595 0.073 Uiso calc R 1 1

loop_
_atom_site_aniso_label
_atom_site_aniso_U_11
_atom_site_aniso_U_22
_atom_site_aniso_U_33
_atom_site_aniso_U_12
_atom_site_aniso_U_13
_atom_site_aniso_U_23
Ni1 0.03189(19) 0.0365(2) 0.0371(2) -0.00362(13) 0.01775(15) 0.00059(14)
O3 0.0659(14) 0.0939(19) 0.0554(14) -0.0353(14) 0.0241(11) -0.0081(13)
O5 0.0434(12) 0.0570(14) 0.1006(19) 0.0026(10) 0.0311(12) 0.0034(13)
O6 0.0412(10) 0.0474(11) 0.0631(13) 0.0031(8) 0.0270(9) -0.0046(10)
O1 0.0501(12) 0.0747(15) 0.0596(14) -0.0285(11) 0.0237(10) -0.0104(11)
O4 0.0481(11) 0.0691(14) 0.0347(11) -0.0148(10) 0.0142(9) -0.0021(9)
O2 0.0356(10) 0.0568(13) 0.0626(13) -0.0030(8) 0.0294(9) 0.0071(10)
N3 0.0350(11) 0.0385(12) 0.0424(13) -0.0019(9) 0.0177(9) 0.0026(10)
N2 0.0339(11) 0.0389(12) 0.0492(14) -0.0081(9) 0.0197(10) -0.0029(10)
N1 0.0394(11) 0.0374(12) 0.0374(12) -0.0007(9) 0.0212(9) 0.0016(9)
N4 0.0326(11) 0.0460(13) 0.0390(12) -0.0071(9) 0.0190(9) 0.0030(10)
C15 0.0566(18) 0.0544(19) 0.069(2) 0.0126(15) 0.0265(16) -0.0026(16)
C3 0.078(2) 0.064(2) 0.0404(17) 0.0078(17) 0.0296(16) 0.0033(15)
C16 0.0484(16) 0.0555(18) 0.0450(16) 0.0083(14) 0.0262(13) 0.0021(13)
C7 0.0359(13) 0.0438(15) 0.0555(18) 0.0003(12) 0.0239(12) 0.0057(13)
C4 0.074(2) 0.0536(19) 0.0545(19) 0.0053(15) 0.0422(17) 0.0089(15)
C11 0.0411(14) 0.0374(14) 0.0460(16) -0.0049(11) 0.0181(12) 0.0027(12)
C2 0.0577(18) 0.0531(18) 0.0430(17) 0.0019(14) 0.0163(14) -0.0033(14)
C14 0.0427(14) 0.0414(15) 0.0425(16) 0.0054(12) 0.0174(12) -0.0025(12)
C1 0.0414(14) 0.0475(16) 0.0422(16) -0.0017(12) 0.0173(12) 0.0017(13)
C13 0.064(2) 0.073(2) 0.0407(17) -0.0059(16) 0.0194(15) -0.0016(15)
C5 0.0504(15) 0.0373(14) 0.0450(16) 0.0023(12) 0.0301(13) 0.0005(12)
C12 0.0435(15) 0.0425(16) 0.0609(19) -0.0096(12) 0.0280(13) 0.0055(13)
C6 0.0483(15) 0.0457(16) 0.0550(18) -0.0081(12) 0.0331(14) 0.0019(13)
C9 0.0530(18) 0.0430(17) 0.093(3) 0.0070(14) 0.0307(18) -0.0010(17)
C8 0.0417(15) 0.0550(18) 0.071(2) 0.0072(13) 0.0297(15) 0.0049(16)
C10 0.0506(17) 0.0384(16) 0.089(3) -0.0057(13) 0.0307(17) -0.0003(16)

loop_
_atom_type_symbol
_atom_type_description
_atom_type_scat_dispersion_real
_atom_type_scat_dispersion_imag
_atom_type_scat_source
C C 0.0033 0.0016 'International Tables Vol C Tables 4.2.6.8 and 6.1.1.4'
H H 0.0000 0.0000 'International Tables Vol C Tables 4.2.6.8 and 6.1.1.4'
N N 0.0061 0.0033 'International Tables Vol C Tables 4.2.6.8 and 6.1.1.4'
Ni Ni 0.3393 1.1124 'International Tables Vol C Tables 4.2.6.8 and 6.1.1.4'
O O 0.0106 0.0060 'International Tables Vol C Tables 4.2.6.8 and 6.1.1.4'

loop_
_geom_angle_atom_site_label_1
_geom_angle_atom_site_label_2
_geom_angle_atom_site_label_3
_geom_angle
O4 Ni1 O6 89.56(9)
O4 Ni1 N4 87.21(8)
O6 Ni1 N4 101.66(9)
O4 Ni1 N2 101.53(8)
O6 Ni1 N2 88.73(9)
N4 Ni1 N2 166.55(9)
O4 Ni1 N1 179.06(8)
O6 Ni1 N1 90.05(8)
N4 Ni1 N1 93.71(8)
N2 Ni1 N1 77.60(9)
O4 Ni1 N3 90.23(9)
O6 Ni1 N3 179.02(8)
N4 Ni1 N3 77.37(9)
N2 Ni1 N3 92.24(9)
N1 Ni1 N3 90.17(8)
C16 O6 Ni1 131.6(2)
N2 O1 H1A 109.5
C14 O4 Ni1 135.2(2)
N4 O2 H2A 109.5
C7 N3 C11 117.8(2)
C7 N3 Ni1 129.37(19)
C11 N3 Ni1 112.80(17)
C6 N2 O1 115.6(2)
C6 N2 Ni1 116.18(18)
O1 N2 Ni1 128.13(18)
C1 N1 C5 118.0(2)
C1 N1 Ni1 128.49(18)
C5 N1 Ni1 113.46(17)
C12 N4 O2 115.2(2)
C12 N4 Ni1 116.72(18)
O2 N4 Ni1 127.99(16)
C16 C15 H15A 109.5
C16 C15 H15B 109.5
H15A C15 H15B 109.5
C16 C15 H15C 109.5
H15A C15 H15C 109.5
H15B C15 H15C 109.5
C2 C3 C4 119.0(3)
C2 C3 H3A 120.5
C4 C3 H3A 120.5
O5 C16 O6 125.2(3)
O5 C16 C15 116.4(3)
O6 C16 C15 118.3(3)
N3 C7 C8 123.4(3)
N3 C7 H7A 118.3
C8 C7 H7A 118.3
C5 C4 C3 118.8(3)
C5 C4 H4A 120.6
C3 C4 H4A 120.6
N3 C11 C10 121.5(3)
N3 C11 C12 115.7(2)
C10 C11 C12 122.8(3)
C3 C2 C1 119.1(3)
C3 C2 H2B 120.4
C1 C2 H2B 120.4
O4 C14 O3 125.7(3)
O4 C14 C13 117.9(3)
O3 C14 C13 116.4(3)
N1 C1 C2 122.9(3)
N1 C1 H1B 118.5
C2 C1 H1B 118.5
C14 C13 H13A 109.5
C14 C13 H13B 109.5
H13A C13 H13B 109.5
C14 C13 H13C 109.5
H13A C13 H13C 109.5
H13B C13 H13C 109.5
N1 C5 C4 122.1(3)
N1 C5 C6 115.5(2)
C4 C5 C6 122.4(3)
N4 C12 C11 117.0(2)
N4 C12 H12A 121.5
C11 C12 H12A 121.5
N2 C6 C5 117.2(2)
N2 C6 H6A 121.4
C5 C6 H6A 121.4
C8 C9 C10 119.1(3)
C8 C9 H9A 120.4
C10 C9 H9A 120.4
C9 C8 C7 118.7(3)
C9 C8 H8A 120.6
C7 C8 H8A 120.6
C11 C10 C9 119.4(3)
C11 C10 H10A 120.3
C9 C10 H10A 120.3

loop_
_geom_bond_atom_site_label_1
_geom_bond_atom_site_label_2
_geom_bond_distance
_geom_bond_publ_flag
Ni1 O4 2.059(2) yes
Ni1 O6 2.061(2) yes
Ni1 N4 2.081(2) yes
Ni1 N2 2.084(2) yes
Ni1 N1 2.096(2) yes
Ni1 N3 2.122(2) yes
O3 C14 1.241(3) ?
O5 C16 1.249(4) ?
O6 C16 1.252(3) ?
O1 N2 1.358(3) ?
O1 H1A 0.8200 ?
O4 C14 1.241(3) ?
O2 N4 1.364(3) ?
O2 H2A 0.8200 ?
N3 C7 1.333(3) ?
N3 C11 1.358(3) ?
N2 C6 1.271(3) ?
N1 C1 1.331(3) ?
N1 C5 1.355(3) ?
N4 C12 1.272(3) ?
C15 C16 1.507(4) ?
C15 H15A 0.9600 ?
C15 H15B 0.9600 ?
C15 H15C 0.9600 ?
C3 C2 1.367(5) ?
C3 C4 1.390(5) ?
C3 H3A 0.9300 ?
C7 C8 1.375(4) ?
C7 H7A 0.9300 ?
C4 C5 1.383(4) ?
C4 H4A 0.9300 ?
C11 C10 1.380(4) ?
C11 C12 1.459(4) ?
C2 C1 1.384(4) ?
C2 H2B 0.9300 ?
C14 C13 1.507(4) ?
C1 H1B 0.9300 ?
C13 H13A 0.9600 ?
C13 H13B 0.9600 ?
C13 H13C 0.9600 ?
C5 C6 1.454(4) ?
C12 H12A 0.9300 ?
C6 H6A 0.9300 ?
C9 C8 1.368(4) ?
C9 C10 1.381(4) ?
C9 H9A 0.9300 ?
C8 H8A 0.9300 ?
C10 H10A 0.9300 ?

loop_
_geom_hbond_atom_site_label_D
_geom_hbond_atom_site_label_H
_geom_hbond_atom_site_label_A
_geom_hbond_site_symmetry_A
_geom_hbond_distance_DH
_geom_hbond_distance_HA
_geom_hbond_distance_DA
_geom_hbond_angle_DHA
_geom_hbond_publ_flag
O1 H1A O3 ? 0.82 1.67 2.488(4) 176 yes
O2 H2A O5 . 0.82 1.65 2.463(3) 173 yes
C3 H3A O2 4_575 0.93 2.43 3.307(4) 157 yes

loop_
_geom_torsion_atom_site_label_1
_geom_torsion_atom_site_label_2
_geom_torsion_atom_site_label_3
_geom_torsion_atom_site_label_4
_geom_torsion
O4 Ni1 O6 C16 -108.2(3)
N4 Ni1 O6 C16 -21.1(3)
N2 Ni1 O6 C16 150.2(3)
N1 Ni1 O6 C16 72.6(3)
N3 Ni1 O6 C16 -30(5)
O6 Ni1 O4 C14 -83.6(3)
N4 Ni1 O4 C14 174.7(3)
N2 Ni1 O4 C14 5.0(3)
N1 Ni1 O4 C14 -18(5)
N3 Ni1 O4 C14 97.3(3)
O4 Ni1 N3 C7 -98.1(2)
O6 Ni1 N3 C7 -18E1(10)
N4 Ni1 N3 C7 174.8(3)
N2 Ni1 N3 C7 3.4(2)
N1 Ni1 N3 C7 81.0(2)
O4 Ni1 N3 C11 83.15(19)
O6 Ni1 N3 C11 5(5)
N4 Ni1 N3 C11 -3.93(17)
N2 Ni1 N3 C11 -175.29(19)
N1 Ni1 N3 C11 -97.69(19)
O4 Ni1 N2 C6 177.5(2)
O6 Ni1 N2 C6 -93.2(2)
N4 Ni1 N2 C6 47.8(5)
N1 Ni1 N2 C6 -2.9(2)
N3 Ni1 N2 C6 86.8(2)
O4 Ni1 N2 O1 1.8(2)
O6 Ni1 N2 O1 91.1(2)
N4 Ni1 N2 O1 -128.0(4)
N1 Ni1 N2 O1 -178.6(2)
N3 Ni1 N2 O1 -88.9(2)
O4 Ni1 N1 C1 -154(5)
O6 Ni1 N1 C1 -88.5(2)
N4 Ni1 N1 C1 13.2(2)
N2 Ni1 N1 C1 -177.2(2)
N3 Ni1 N1 C1 90.6(2)
O4 Ni1 N1 C5 24(5)
O6 Ni1 N1 C5 89.74(18)
N4 Ni1 N1 C5 -168.57(18)
N2 Ni1 N1 C5 1.04(17)
N3 Ni1 N1 C5 -91.21(18)
O4 Ni1 N4 C12 -84.9(2)
O6 Ni1 N4 C12 -173.8(2)
N2 Ni1 N4 C12 46.2(5)
N1 Ni1 N4 C12 95.3(2)
N3 Ni1 N4 C12 6.0(2)
O4 Ni1 N4 O2 90.6(2)
O6 Ni1 N4 O2 1.7(2)
N2 Ni1 N4 O2 -138.3(3)
N1 Ni1 N4 O2 -89.1(2)
N3 Ni1 N4 O2 -178.5(2)
Ni1 O6 C16 O5 7.5(5)
Ni1 O6 C16 C15 -170.6(2)
C11 N3 C7 C8 0.6(4)
Ni1 N3 C7 C8 -178.1(2)
C2 C3 C4 C5 1.1(5)
C7 N3 C11 C10 1.5(4)
Ni1 N3 C11 C10 -179.7(2)
C7 N3 C11 C12 -177.0(2)
Ni1 N3 C11 C12 1.8(3)
C4 C3 C2 C1 -1.0(5)
Ni1 O4 C14 O3 -2.7(5)
Ni1 O4 C14 C13 176.1(2)
C5 N1 C1 C2 0.4(4)
Ni1 N1 C1 C2 178.6(2)
C3 C2 C1 N1 0.2(5)
C1 N1 C5 C4 -0.2(4)
Ni1 N1 C5 C4 -178.6(2)
C1 N1 C5 C6 179.1(2)
Ni1 N1 C5 C6 0.6(3)
C3 C4 C5 N1 -0.6(4)
C3 C4 C5 C6 -179.8(3)
O2 N4 C12 C11 177.0(2)
Ni1 N4 C12 C11 -6.9(3)
N3 C11 C12 N4 3.3(4)
C10 C11 C12 N4 -175.2(3)
O1 N2 C6 C5 -179.6(2)
Ni1 N2 C6 C5 4.1(3)
N1 C5 C6 N2 -3.2(4)
C4 C5 C6 N2 176.1(3)
C10 C9 C8 C7 0.7(5)
N3 C7 C8 C9 -1.7(5)
N3 C11 C10 C9 -2.3(5)
C12 C11 C10 C9 176.1(3)
C8 C9 C10 C11 1.2(5)
